data_9014314
loop_
_publ_author_name
'Birdwishtell, T.'
'Klein, C.'
'Jeffries, T.'
'Stevens, E.'
'O'Connor C'

_publ_section_title
;
 Synthesis and crystal structures of the layered I-III-V Zintl phases,
 K4In4X6, where X=As, Sb
 _cod_database_code 1008525
;
_journal_name_full 'Journal of Materials Chemistry'
_journal_page_first 555
_journal_page_last 558
_journal_paper_doi 10.1039/jm9910100555
_journal_volume 1
_journal_year 1991
_chemical_formula_sum 'As3 In2 K2'
_space_group_IT_number 14
_symmetry_space_group_name_Hall '-P 2ybc'
_symmetry_space_group_name_H-M 'P 1 21/c 1'
_cell_angle_alpha 90
_cell_angle_beta 90.30
_cell_angle_gamma 90
_cell_length_a 14.323
_cell_length_b 7.106
_cell_length_c 15.795
_cell_formula_units_Z 8
_cell_volume 1607.581
_database_code_amcsd 0016418
_exptl_crystal_density_diffrn 4.401
_cod_duplicate_entry 1008525
_cod_original_formula_sum 'In2 As3 K2'
_cod_database_code 9014314
_amcsd_formula_title 'As6 In4 K4'

loop_
_space_group_symop_operation_xyz
x,y,z
x,1/2-y,1/2+z
-x,1/2+y,1/2-z
-x,-y,-z

loop_
_atom_site_aniso_label
_atom_site_aniso_U_11
_atom_site_aniso_U_22
_atom_site_aniso_U_33
_atom_site_aniso_U_12
_atom_site_aniso_U_13
_atom_site_aniso_U_23
In1 0.00820 0.00710 0.00380 0.00010 0.00130 0.00030
In2 0.00740 0.00770 0.00410 -0.00010 0.00160 -0.00030
In3 0.00860 0.00730 0.00400 0.00010 0.00150 0.00010
In4 0.00910 0.00790 0.00380 -0.00080 0.00070 0.00070
As1 0.00860 0.00820 0.00380 -0.00050 0.00190 0.00010
As2 0.00810 0.00890 0.00350 -0.00050 0.00130 -0.00020
As3 0.00930 0.00800 0.00430 0.00050 0.00070 -0.00030
As4 0.00830 0.00730 0.00550 -0.00040 0.00100 0.00010
As5 0.00890 0.00730 0.00400 0.00040 0.00070 -0.00020
As6 0.01020 0.00820 0.00210 -0.00060 0.00120 -0.00040
K1 0.01430 0.01310 0.00410 0.00050 0.00220 -0.00020
K2 0.01540 0.01870 0.00640 0.00190 -0.00110 -0.00020
K3 0.01470 0.01420 0.00670 0.00010 0.00250 0.00030
K4 0.01200 0.02340 0.01460 0.00180 -0.00240 -0.00250

loop_
_atom_site_label
_atom_site_fract_x
_atom_site_fract_y
_atom_site_fract_z
In1 0.31768 0.23019 0.16791
In2 0.09180 0.21490 0.23024
In3 0.81629 0.24642 0.32393
In4 0.58959 0.24875 0.25827
As1 0.97071 0.04180 0.32857
As2 0.47828 0.04480 0.15804
As3 0.24871 0.20540 0.32289
As4 0.33354 0.57100 0.10800
As5 0.16319 0.06060 0.09104
As6 0.74634 0.35500 0.17277
K1 0.14180 0.45960 -0.00840
K2 0.08340 0.54700 0.39400
K3 0.34400 0.56360 0.47670
K4 0.56240 0.58260 0.08960

loop_
_cod_related_entry_id
_cod_related_entry_database
_cod_related_entry_code
1 AMCSD 0016418
